data_2100403
loop_
_publ_author_name
'M. Helliwell'
'D. Collison'
'G. H. John'
'I. May'
'M. J. Sarsfield'
'C. A. Sharrad'
'A. D. Sutton'

_publ_contact_author
;
    ENTER NAME
 ENTER ADDRESS
;
_publ_section_title
;
 Temperature-resolved study of three
 [<i>M</i>(<i>M</i>'O~4~)~4~(TBPO)~4~] complexes (<i>MM</i>' = URe,
 ThRe, ThTc)
;
_journal_coeditor_code WS5025
_journal_date_accepted 2005-11-09
_journal_date_recd_electronic 2005-02-24
_journal_issue 1
_journal_name_full 'Acta Crystallographica Section B'
_journal_page_first 68
_journal_page_last 85
_journal_paper_category FA
_journal_paper_doi 10.1107/S0108768105036931
_journal_volume 62
_journal_year 2006
_chemical_formula_sum 'C48 H108 O20 P4 Tc4 Th'
_chemical_formula_weight 1753.26
_chemical_name_systematic
;
 ?
;
_space_group_IT_number 36
_symmetry_cell_setting orthorhombic
_symmetry_space_group_name_Hall 'C 2c -2'
_symmetry_space_group_name_H-M 'C m c 21'
_atom_sites_solution_hydrogens geom
_atom_sites_solution_primary direct
_atom_sites_solution_secondary difmap
_audit_creation_method SHELXL-97
_cell_angle_alpha 90.00
_cell_angle_beta 90.00
_cell_angle_gamma 90.00
_cell_formula_units_Z 4
_cell_length_a 21.444(2)
_cell_length_b 21.582(2)
_cell_length_c 14.736(2)
_cell_measurement_reflns_used 5437
_cell_measurement_temperature 230(2)
_cell_measurement_theta_max 25.87
_cell_measurement_theta_min 2.66
_cell_volume 6819.9(13)
_computing_cell_refinement 'Bruker SMART'
_computing_data_collection 'Bruker SMART'
_computing_data_reduction 'Bruker SAINT'
_computing_molecular_graphics 'Bruker SHELXTL'
_computing_publication_material 'Bruker SHELXTL'
_computing_structure_refinement 'SHELXL-97 (Sheldrick, 1997)'
_computing_structure_solution 'SHELXS-97 (Sheldrick, 1990)'
_diffrn_ambient_temperature 230(2)
_diffrn_measured_fraction_theta_full 0.990
_diffrn_measured_fraction_theta_max 0.990
_diffrn_measurement_device_type 'CCD area detector'
_diffrn_measurement_method 'phi and omega scans'
_diffrn_radiation_monochromator graphite
_diffrn_radiation_source 'fine-focus sealed tube'
_diffrn_radiation_type MoK\a
_diffrn_radiation_wavelength 0.71073
_diffrn_reflns_av_R_equivalents 0.0551
_diffrn_reflns_av_sigmaI/netI 0.0581
_diffrn_reflns_limit_h_max 26
_diffrn_reflns_limit_h_min -26
_diffrn_reflns_limit_k_max 26
_diffrn_reflns_limit_k_min -26
_diffrn_reflns_limit_l_max 18
_diffrn_reflns_limit_l_min -17
_diffrn_reflns_number 26789
_diffrn_reflns_theta_full 26.46
_diffrn_reflns_theta_max 26.46
_diffrn_reflns_theta_min 1.34
_exptl_absorpt_coefficient_mu 3.120
_exptl_absorpt_correction_T_max 0.7455
_exptl_absorpt_correction_T_min 0.7455
_exptl_absorpt_correction_type multi-scan
_exptl_absorpt_process_details SADABS
_exptl_crystal_colour colourless
_exptl_crystal_density_diffrn 1.708
_exptl_crystal_density_method 'not measured'
_exptl_crystal_description block
_exptl_crystal_F_000 3512
_exptl_crystal_size_max 0.10
_exptl_crystal_size_mid 0.10
_exptl_crystal_size_min 0.10
_refine_diff_density_max 1.429
_refine_diff_density_min -0.771
_refine_ls_abs_structure_details 'Flack H D (1983), Acta Cryst. A39, 876-881'
_refine_ls_abs_structure_Flack 0.034(7)
_refine_ls_extinction_method none
_refine_ls_goodness_of_fit_ref 0.967
_refine_ls_hydrogen_treatment constr
_refine_ls_matrix_type full
_refine_ls_number_parameters 354
_refine_ls_number_reflns 7255
_refine_ls_number_restraints 57
_refine_ls_restrained_S_all 0.987
_refine_ls_R_factor_all 0.0456
_refine_ls_R_factor_gt 0.0368
_refine_ls_shift/su_max 0.004
_refine_ls_shift/su_mean 0.000
_refine_ls_structure_factor_coef Fsqd
_refine_ls_weighting_details 'calc w=1/[\s^2^(Fo^2^)+(0.0428P)^2^+0.0000P] where P=(Fo^2^+2Fc^2^)/3'
_refine_ls_weighting_scheme calc
_refine_ls_wR_factor_gt 0.0846
_refine_ls_wR_factor_ref 0.0876
_reflns_number_gt 6041
_reflns_number_total 7255
_reflns_threshold_expression >2sigma(I)
_cod_data_source_file ws5025.cif
_cod_data_source_block IIIat230
_cod_depositor_comments
;
The following automatic conversions were performed:
'_symmetry_cell_setting' value 'Orthorhombic' changed to 'orthorhombic'
according to '/home/saulius/struct/CIF-dictionaries/cif_core.dic'
dictionary named 'cif_core.dic' version 2.4.1 from 2010-06-29.

Automatic conversion script
Id: cif_fix_enum 1527 2010-12-29 10:47:43Z saulius 

The following automatic conversions were performed:

'_symmetry_cell_setting' value 'Orthorhombic' changed to
'orthorhombic' according to
/home/saulius/struct/CIF-dictionaries/cif_core.dic dictionary named
'cif_core.dic' version 2.4.1 from 2010-06-29.

Automatic conversion script
Id: cif_fix_values 1715 2011-07-08 13:25:40Z adriana 
;
_cod_original_sg_symbol_H-M Cmc2(1)
_cod_database_code 2100403

loop_
_symmetry_equiv_pos_as_xyz
'x, y, z'
'-x, -y, z+1/2'
'-x, y, z'
'x, -y, z+1/2'
'x+1/2, y+1/2, z'
'-x+1/2, -y+1/2, z+1/2'
'-x+1/2, y+1/2, z'
'x+1/2, -y+1/2, z+1/2'

loop_
_atom_site_label
_atom_site_fract_x
_atom_site_fract_y
_atom_site_fract_z
_atom_site_U_iso_or_equiv
_atom_site_adp_type
_atom_site_calc_flag
_atom_site_refinement_flags
_atom_site_occupancy
_atom_site_disorder_assembly
_atom_site_disorder_group
_atom_site_type_symbol
Th1 0.0000 0.252390(18) 0.29670(4) 0.03378(9) Uani d S 1 . . Th
Tc1 0.14670(4) 0.24064(4) 0.12697(6) 0.0547(2) Uani d . 1 . . Tc
Tc2 0.0000 0.40819(5) 0.44940(9) 0.0497(3) Uani d S 1 . . Tc
Tc3 0.0000 0.11885(5) 0.48817(8) 0.0522(3) Uani d S 1 . . Tc
P1 0.15719(12) 0.26123(13) 0.4123(2) 0.0581(7) Uani d . 1 . . P
P2 0.0000 0.3926(2) 0.1491(3) 0.0823(15) Uani d SD 1 . . P
P3 0.0000 0.09153(19) 0.1978(3) 0.0742(12) Uani d SD 1 . . P
O1 0.0734(3) 0.2490(3) 0.1709(5) 0.071(2) Uani d . 1 . . O
O2 0.1928(4) 0.2943(4) 0.1704(7) 0.100(3) Uani d . 1 . . O
O3 0.1443(5) 0.2490(3) 0.0148(6) 0.092(3) Uani d . 1 . . O
O4 0.1757(4) 0.1704(4) 0.1500(6) 0.094(3) Uani d . 1 . . O
O5 0.1005(3) 0.2522(3) 0.3538(5) 0.068(2) Uani d . 1 . . O
O6 0.0000 0.3313(5) 0.4112(7) 0.082(4) Uani d S 1 . . O
O7 0.0000 0.4045(7) 0.5599(8) 0.121(5) Uani d S 1 . . O
O8 0.0611(5) 0.4457(4) 0.4150(8) 0.122(4) Uani d . 1 . . O
O9 0.0000 0.3466(4) 0.2251(7) 0.089(4) Uani d S 1 A . O
O10 0.0000 0.1882(4) 0.4329(7) 0.070(3) Uani d S 1 . . O
O11 0.0585(6) 0.0760(5) 0.4627(6) 0.134(4) Uani d . 1 . . O
O12 0.0000 0.1320(5) 0.5968(7) 0.102(4) Uani d S 1 . . O
O13 0.0000 0.1516(4) 0.2453(7) 0.075(3) Uani d S 1 . . O
C1 0.1473(6) 0.2430(5) 0.5296(8) 0.076(3) Uani d D 1 . . C
H1A 0.1343 0.2001 0.5347 0.091 Uiso calc R 1 . . H
H1B 0.1873 0.2470 0.5598 0.091 Uiso calc R 1 . . H
C2 0.1027(6) 0.2811(6) 0.5762(9) 0.096(4) Uani d D 1 . . C
H2A 0.0642 0.2814 0.5416 0.115 Uiso calc R 1 . . H
H2B 0.1183 0.3232 0.5780 0.115 Uiso calc R 1 . . H
C3 0.0875(8) 0.2598(7) 0.6766(9) 0.122(6) Uani d D 1 . . C
H3A 0.0542 0.2854 0.7008 0.146 Uiso calc R 1 . . H
H3B 0.0730 0.2172 0.6758 0.146 Uiso calc R 1 . . H
C4 0.1422(7) 0.2646(7) 0.7357(10) 0.116(6) Uani d D 1 . . C
H4A 0.1794 0.2614 0.6998 0.174 Uiso calc R 1 . . H
H4B 0.1414 0.2317 0.7795 0.174 Uiso calc R 1 . . H
H4C 0.1417 0.3038 0.7664 0.174 Uiso calc R 1 . . H
C5 0.1846(5) 0.3381(5) 0.3952(7) 0.065(3) Uani d . 1 . . C
H5A 0.1925 0.3434 0.3308 0.078 Uiso calc R 1 . . H
H5B 0.1511 0.3663 0.4112 0.078 Uiso calc R 1 . . H
C6 0.2414(5) 0.3580(4) 0.4450(8) 0.072(3) Uani d . 1 . . C
H6A 0.2755 0.3306 0.4290 0.086 Uiso calc R 1 . . H
H6B 0.2340 0.3537 0.5096 0.086 Uiso calc R 1 . . H
C7 0.2608(5) 0.4243(4) 0.4255(8) 0.071(3) Uani d . 1 . . C
H7A 0.2675 0.4288 0.3607 0.085 Uiso calc R 1 . . H
H7B 0.2270 0.4517 0.4425 0.085 Uiso calc R 1 . . H
C8 0.3181(7) 0.4437(6) 0.4740(9) 0.116(5) Uani d . 1 . . C
H8A 0.3454 0.4088 0.4810 0.174 Uiso calc R 1 . . H
H8B 0.3072 0.4596 0.5327 0.174 Uiso calc R 1 . . H
H8C 0.3389 0.4754 0.4398 0.174 Uiso calc R 1 . . H
C9 0.2159(5) 0.2116(5) 0.3818(8) 0.082(4) Uani d . 1 . . C
H9A 0.2286 0.2216 0.3204 0.099 Uiso calc R 1 . . H
H9B 0.2513 0.2194 0.4211 0.099 Uiso calc R 1 . . H
C10 0.2009(5) 0.1430(5) 0.3858(9) 0.084(4) Uani d . 1 . . C
H10A 0.1892 0.1329 0.4476 0.101 Uiso calc R 1 . . H
H10B 0.1647 0.1355 0.3478 0.101 Uiso calc R 1 . . H
C11 0.2509(6) 0.0994(5) 0.3574(9) 0.087(4) Uani d . 1 . . C
H11A 0.2337 0.0580 0.3524 0.105 Uiso calc R 1 . . H
H11B 0.2664 0.1114 0.2981 0.105 Uiso calc R 1 . . H
C12 0.3023(6) 0.0987(6) 0.4216(11) 0.111(5) Uani d . 1 . . C
H12A 0.3327 0.1291 0.4041 0.167 Uiso calc R 1 . . H
H12B 0.3213 0.0584 0.4219 0.167 Uiso calc R 1 . . H
H12C 0.2870 0.1081 0.4812 0.167 Uiso calc R 1 . . H
C13A -0.0500(8) 0.4546(9) 0.1684(19) 0.111(6) Uiso d PDU 0.605(19) A 1 C
H13A -0.0343 0.4787 0.2190 0.133 Uiso calc PR 0.605(19) A 1 H
H13B -0.0500 0.4812 0.1153 0.133 Uiso calc PR 0.605(19) A 1 H
C13B -0.0755(10) 0.4234(17) 0.1134(17) 0.111(6) Uiso d PDU 0.395(19) A 2 C
H13C -0.0691 0.4612 0.0790 0.133 Uiso calc PR 0.395(19) A 2 H
H13D -0.0959 0.3936 0.0741 0.133 Uiso calc PR 0.395(19) A 2 H
C14 -0.1139(7) 0.4359(8) 0.1879(12) 0.147(5) Uani d DU 1 . . C
H14A -0.1130 0.4139 0.2453 0.177 Uiso calc R 1 A 1 H
H14B -0.1255 0.4058 0.1420 0.177 Uiso calc R 1 A 1 H
C15 -0.1663(8) 0.4816(7) 0.1937(12) 0.143(5) Uani d DU 1 A . C
H15A -0.2043 0.4592 0.1796 0.172 Uiso calc R 1 . . H
H15B -0.1694 0.4941 0.2568 0.172 Uiso calc R 1 . . H
C16 -0.1673(7) 0.5385(7) 0.1395(12) 0.141(6) Uani d DU 1 . . C
H16A -0.1387 0.5680 0.1649 0.212 Uiso calc R 1 A . H
H16B -0.2087 0.5555 0.1398 0.212 Uiso calc R 1 . . H
H16C -0.1553 0.5291 0.0782 0.212 Uiso calc R 1 . . H
C17 0.0000 0.3538(7) 0.0417(11) 0.076(4) Uiso d SU 1 A . C
H17A 0.0366 0.3275 0.0378 0.091 Uiso calc PR 0.50 . . H
H17B -0.0366 0.3275 0.0378 0.091 Uiso calc PR 0.50 . . H
C18 0.0000 0.3959(7) -0.0328(9) 0.083(5) Uiso d SU 1 . . C
H18A 0.0366 0.4222 -0.0294 0.100 Uiso calc PR 0.50 A . H
H18B -0.0366 0.4222 -0.0294 0.100 Uiso calc PR 0.50 . . H
C19 0.0000 0.3605(8) -0.1244(12) 0.084(5) Uiso d SU 1 A . C
H19A 0.0367 0.3343 -0.1283 0.101 Uiso calc PR 0.50 . . H
H19B -0.0367 0.3343 -0.1283 0.101 Uiso calc PR 0.50 . . H
C20 0.0000 0.4064(10) -0.2012(19) 0.127(7) Uiso d SU 1 . . C
H20A 0.0000 0.3846 -0.2580 0.190 Uiso calc SR 1 A . H
H20B 0.0366 0.4320 -0.1973 0.190 Uiso calc PR 0.50 . . H
H20C -0.0366 0.4320 -0.1973 0.190 Uiso calc PR 0.50 . . H
C21 -0.0697(6) 0.0530(6) 0.2307(9) 0.101(5) Uani d . 1 . . C
H21A -0.0671 0.0443 0.2951 0.121 Uiso calc R 1 . . H
H21B -0.1042 0.0815 0.2220 0.121 Uiso calc R 1 . . H
C22 -0.0853(5) -0.0058(6) 0.1833(10) 0.101(4) Uani d D 1 . . C
H22A -0.0869 0.0019 0.1185 0.121 Uiso calc R 1 . . H
H22B -0.0522 -0.0356 0.1943 0.121 Uiso calc R 1 . . H
C23 -0.1452(6) -0.0333(7) 0.2123(11) 0.133(7) Uani d D 1 . . C
H23A -0.1427 -0.0410 0.2771 0.160 Uiso calc R 1 . . H
H23B -0.1775 -0.0024 0.2031 0.160 Uiso calc R 1 . . H
C24 -0.1656(6) -0.0905(6) 0.1685(13) 0.145(7) Uani d D 1 . . C
H24A -0.1768 -0.0820 0.1067 0.218 Uiso calc R 1 . . H
H24B -0.2010 -0.1069 0.2002 0.218 Uiso calc R 1 . . H
H24C -0.1323 -0.1202 0.1699 0.218 Uiso calc R 1 . . H
C25 0.0267(11) 0.0976(12) 0.0829(11) 0.099(8) Uiso d PDU 0.50 . . C
H25A 0.0713 0.1052 0.0852 0.118 Uiso calc PR 0.50 . . H
H25B 0.0211 0.0573 0.0550 0.118 Uiso calc PR 0.50 . . H
C26 0.0000 0.1434(11) 0.0213(15) 0.154(9) Uiso d SDU 1 . . C
H26A 0.0184 0.1825 0.0396 0.185 Uiso calc PR 0.50 . . H
H26B -0.0436 0.1459 0.0383 0.185 Uiso calc PR 0.50 . . H
C27 0.0000 0.1451(13) -0.0806(16) 0.170(10) Uiso d SDU 1 . . C
H27A -0.0440 0.1456 -0.0959 0.204 Uiso calc PR 0.50 . . H
H27B 0.0150 0.1864 -0.0944 0.204 Uiso calc PR 0.50 . . H
C28 0.027(3) 0.107(2) -0.152(2) 0.29(3) Uiso d PDU 0.50 . . C
H28A -0.0048 0.0832 -0.1806 0.440 Uiso calc PR 0.50 . . H
H28B 0.0579 0.0800 -0.1261 0.440 Uiso calc PR 0.50 . . H
H28C 0.0468 0.1335 -0.1962 0.440 Uiso calc PR 0.50 . . H

loop_
_atom_site_aniso_label
_atom_site_aniso_U_11
_atom_site_aniso_U_22
_atom_site_aniso_U_33
_atom_site_aniso_U_12
_atom_site_aniso_U_13
_atom_site_aniso_U_23
Th1 0.02838(17) 0.03701(19) 0.03595(15) 0.000 0.000 -0.0021(2)
Tc1 0.0442(5) 0.0639(5) 0.0559(5) 0.0067(4) 0.0138(4) 0.0002(5)
Tc2 0.0632(7) 0.0427(6) 0.0431(5) 0.000 0.000 -0.0068(5)
Tc3 0.0508(7) 0.0550(6) 0.0507(6) 0.000 0.000 0.0144(5)
P1 0.0442(14) 0.0778(18) 0.0524(15) -0.0067(12) -0.0095(12) 0.0027(12)
P2 0.137(5) 0.049(2) 0.060(3) 0.000 0.000 0.012(2)
P3 0.093(3) 0.052(2) 0.077(3) 0.000 0.000 -0.022(2)
O1 0.046(4) 0.118(7) 0.050(4) -0.005(4) 0.016(3) -0.009(3)
O2 0.058(5) 0.094(6) 0.149(8) -0.011(4) 0.002(5) -0.009(6)
O3 0.088(6) 0.125(8) 0.062(5) 0.018(4) 0.020(5) 0.019(4)
O4 0.118(7) 0.083(5) 0.080(5) 0.040(5) 0.009(5) 0.008(4)
O5 0.047(4) 0.101(6) 0.057(4) -0.005(3) -0.005(3) -0.002(4)
O6 0.142(11) 0.059(6) 0.046(6) 0.000 0.000 -0.008(5)
O7 0.153(13) 0.143(12) 0.068(7) 0.000 0.000 0.048(8)
O8 0.136(8) 0.059(5) 0.171(9) -0.027(5) 0.074(7) -0.026(5)
O9 0.180(12) 0.027(5) 0.059(6) 0.000 0.000 0.005(4)
O10 0.077(7) 0.070(6) 0.063(6) 0.000 0.000 0.009(5)
O11 0.167(11) 0.134(8) 0.100(8) 0.073(7) 0.048(6) 0.035(6)
O12 0.155(12) 0.089(8) 0.063(7) 0.000 0.000 0.009(6)
O13 0.111(9) 0.036(5) 0.076(7) 0.000 0.000 -0.023(5)
C1 0.080(9) 0.084(8) 0.063(7) 0.003(6) -0.004(7) -0.005(6)
C2 0.073(9) 0.101(9) 0.114(10) 0.007(7) -0.002(7) -0.005(8)
C3 0.126(14) 0.161(15) 0.077(9) 0.035(11) -0.013(9) -0.020(9)
C4 0.105(12) 0.129(13) 0.114(13) -0.034(9) 0.006(10) -0.036(10)
C5 0.052(6) 0.084(7) 0.059(6) 0.007(5) -0.008(4) 0.007(5)
C6 0.059(6) 0.072(6) 0.085(6) -0.005(5) -0.024(6) 0.012(6)
C7 0.063(7) 0.062(6) 0.088(8) 0.002(5) -0.006(6) 0.016(5)
C8 0.104(11) 0.116(10) 0.128(13) -0.040(9) -0.045(9) 0.024(10)
C9 0.066(7) 0.077(8) 0.103(9) -0.011(6) -0.044(7) 0.015(7)
C10 0.078(8) 0.084(8) 0.090(8) -0.038(7) -0.021(7) -0.002(7)
C11 0.105(10) 0.066(7) 0.091(9) -0.009(7) -0.018(7) 0.003(6)
C12 0.103(11) 0.090(9) 0.141(13) 0.026(8) -0.027(10) 0.005(9)
C14 0.131(10) 0.152(9) 0.158(10) 0.013(7) 0.039(9) 0.069(9)
C15 0.130(12) 0.147(12) 0.153(12) 0.007(8) 0.017(11) 0.036(9)
C16 0.128(14) 0.173(13) 0.124(12) 0.018(10) -0.019(11) 0.045(11)
C21 0.076(9) 0.099(9) 0.127(12) 0.008(7) -0.022(8) -0.055(9)
C22 0.074(9) 0.096(9) 0.132(11) 0.008(7) -0.014(8) -0.040(8)
C23 0.060(9) 0.169(15) 0.170(15) -0.038(9) 0.044(9) -0.100(13)
C24 0.072(10) 0.130(13) 0.23(2) -0.042(9) 0.006(11) -0.071(13)

loop_
_atom_type_symbol
_atom_type_description
_atom_type_scat_dispersion_real
_atom_type_scat_dispersion_imag
_atom_type_scat_source
C C 0.0033 0.0016 'International Tables Vol C Tables 4.2.6.8 and 6.1.1.4'
O O 0.0106 0.0060 'International Tables Vol C Tables 4.2.6.8 and 6.1.1.4'
P P 0.1023 0.0942 'International Tables Vol C Tables 4.2.6.8 and 6.1.1.4'
Tc Tc -1.4390 0.7593 'International Tables Vol C Tables 4.2.6.8 and 6.1.1.4'
Th Th -7.2400 8.8979 'International Tables Vol C Tables 4.2.6.8 and 6.1.1.4'
H H 0.0000 0.0000 'International Tables Vol C Tables 4.2.6.8 and 6.1.1.4'

loop_
_geom_angle_atom_site_label_1
_geom_angle_atom_site_label_2
_geom_angle_atom_site_label_3
_geom_angle_site_symmetry_1
_geom_angle_site_symmetry_3
_geom_angle
O9 Th1 O13 . . 133.4(4)
O9 Th1 O5 . 3 99.72(18)
O13 Th1 O5 . 3 96.79(18)
O9 Th1 O5 . . 99.72(18)
O13 Th1 O5 . . 96.79(18)
O5 Th1 O5 3 . 137.4(4)
O9 Th1 O6 . . 72.2(4)
O13 Th1 O6 . . 154.5(4)
O5 Th1 O6 3 . 75.23(18)
O5 Th1 O6 . . 75.23(18)
O9 Th1 O1 . 3 71.1(3)
O13 Th1 O1 . 3 73.8(3)
O5 Th1 O1 3 3 71.0(3)
O5 Th1 O1 . 3 151.6(3)
O6 Th1 O1 . 3 123.9(2)
O9 Th1 O1 . . 71.1(3)
O13 Th1 O1 . . 73.8(3)
O5 Th1 O1 3 . 151.6(3)
O5 Th1 O1 . . 71.0(3)
O6 Th1 O1 . . 123.9(2)
O1 Th1 O1 3 . 80.6(4)
O9 Th1 O10 . . 152.0(4)
O13 Th1 O10 . . 74.6(3)
O5 Th1 O10 3 . 72.54(18)
O5 Th1 O10 . . 72.54(18)
O6 Th1 O10 . . 79.9(4)
O1 Th1 O10 3 . 127.6(2)
O1 Th1 O10 . . 127.6(2)
O2 Tc1 O3 . . 109.1(5)
O2 Tc1 O4 . . 109.5(4)
O3 Tc1 O4 . . 108.2(4)
O2 Tc1 O1 . . 109.3(4)
O3 Tc1 O1 . . 109.6(4)
O4 Tc1 O1 . . 111.1(4)
O8 Tc2 O8 . 3 107.9(8)
O8 Tc2 O7 . . 109.6(5)
O8 Tc2 O7 3 . 109.6(5)
O8 Tc2 O6 . . 111.9(3)
O8 Tc2 O6 3 . 111.9(3)
O7 Tc2 O6 . . 105.9(6)
O11 Tc3 O11 3 . 103.0(10)
O11 Tc3 O12 3 . 109.3(4)
O11 Tc3 O12 . . 109.3(4)
O11 Tc3 O10 3 . 113.3(4)
O11 Tc3 O10 . . 113.3(4)
O12 Tc3 O10 . . 108.5(6)
O5 P1 C9 . . 111.3(5)
O5 P1 C5 . . 107.8(4)
C9 P1 C5 . . 107.7(5)
O5 P1 C1 . . 115.5(5)
C9 P1 C1 . . 101.8(6)
C5 P1 C1 . . 112.5(5)
O9 P2 C13A . . 112.9(9)
O9 P2 C13A . 3 112.9(9)
C13A P2 C13A . 3 76.3(14)
O9 P2 C17 . . 110.5(7)
C13A P2 C17 . . 120.3(10)
C13A P2 C17 3 . 120.3(10)
O9 P2 C13B . . 117.2(10)
C13A P2 C13B . . 38.8(11)
C13A P2 C13B 3 . 108.3(14)
C17 P2 C13B . . 85.1(9)
O9 P2 C13B . 3 117.2(10)
C13A P2 C13B . 3 108.3(14)
C13A P2 C13B 3 3 38.8(11)
C17 P2 C13B . 3 85.1(9)
C13B P2 C13B . 3 125(2)
O13 P3 C21 . . 106.4(4)
O13 P3 C21 . 3 106.4(4)
C21 P3 C21 . 3 114.5(9)
O13 P3 C25 . 3 112.6(10)
C21 P3 C25 . 3 91.3(8)
C21 P3 C25 3 3 124.1(10)
O13 P3 C25 . . 112.6(10)
C21 P3 C25 . . 124.1(10)
C21 P3 C25 3 . 91.3(8)
C25 P3 C25 3 . 37.3(15)
Tc1 O1 Th1 . . 152.4(4)
P1 O5 Th1 . . 164.1(5)
Tc2 O6 Th1 . . 154.0(6)
P2 O9 Th1 . . 159.1(7)
Tc3 O10 Th1 . . 153.1(6)
P3 O13 Th1 . . 170.8(7)
C2 C1 P1 . . 114.6(9)
C2 C1 H1A . . 108.6
P1 C1 H1A . . 108.6
C2 C1 H1B . . 108.6
P1 C1 H1B . . 108.6
H1A C1 H1B . . 107.6
C1 C2 C3 . . 114.7(11)
C1 C2 H2A . . 108.6
C3 C2 H2A . . 108.6
C1 C2 H2B . . 108.6
C3 C2 H2B . . 108.6
H2A C2 H2B . . 107.6
C4 C3 C2 . . 111.7(13)
C4 C3 H3A . . 109.3
C2 C3 H3A . . 109.3
C4 C3 H3B . . 109.3
C2 C3 H3B . . 109.3
H3A C3 H3B . . 107.9
C3 C4 H4A . . 109.5
C3 C4 H4B . . 109.5
H4A C4 H4B . . 109.5
C3 C4 H4C . . 109.5
H4A C4 H4C . . 109.5
H4B C4 H4C . . 109.5
C6 C5 P1 . . 118.0(7)
C6 C5 H5A . . 107.8
P1 C5 H5A . . 107.8
C6 C5 H5B . . 107.8
P1 C5 H5B . . 107.8
H5A C5 H5B . . 107.1
C5 C6 C7 . . 113.8(9)
C5 C6 H6A . . 108.8
C7 C6 H6A . . 108.8
C5 C6 H6B . . 108.8
C7 C6 H6B . . 108.8
H6A C6 H6B . . 107.7
C8 C7 C6 . . 113.8(9)
C8 C7 H7A . . 108.8
C6 C7 H7A . . 108.8
C8 C7 H7B . . 108.8
C6 C7 H7B . . 108.8
H7A C7 H7B . . 107.7
C7 C8 H8A . . 109.5
C7 C8 H8B . . 109.5
H8A C8 H8B . . 109.5
C7 C8 H8C . . 109.5
H8A C8 H8C . . 109.5
H8B C8 H8C . . 109.5
C10 C9 P1 . . 116.5(9)
C10 C9 H9A . . 108.2
P1 C9 H9A . . 108.2
C10 C9 H9B . . 108.2
P1 C9 H9B . . 108.2
H9A C9 H9B . . 107.3
C11 C10 C9 . . 117.1(10)
C11 C10 H10A . . 108.0
C9 C10 H10A . . 108.0
C11 C10 H10B . . 108.0
C9 C10 H10B . . 108.0
H10A C10 H10B . . 107.3
C12 C11 C10 . . 111.8(11)
C12 C11 H11A . . 109.3
C10 C11 H11A . . 109.3
C12 C11 H11B . . 109.3
C10 C11 H11B . . 109.3
H11A C11 H11B . . 107.9
C11 C12 H12A . . 109.5
C11 C12 H12B . . 109.5
H12A C12 H12B . . 109.5
C11 C12 H12C . . 109.5
H12A C12 H12C . . 109.5
H12B C12 H12C . . 109.5
C14 C13A P2 . . 113.6(13)
C14 C13A H13A . . 108.9
P2 C13A H13A . . 108.8
C14 C13A H13B . . 108.8
P2 C13A H13B . . 108.8
H13A C13A H13B . . 107.7
C14 C13B P2 . . 111.4(16)
C14 C13B H13C . . 109.3
P2 C13B H13C . . 109.3
C14 C13B H13D . . 109.3
P2 C13B H13D . . 109.3
H13C C13B H13D . . 108.0
C13B C14 C13A . . 49.0(15)
C13B C14 C15 . . 127.9(16)
C13A C14 C15 . . 122.3(14)
C13B C14 H14A . . 125.3
C13A C14 H14A . . 106.7
C15 C14 H14A . . 106.7
C13B C14 H14B . . 58.3
C13A C14 H14B . . 106.7
C15 C14 H14B . . 106.7
H14A C14 H14B . . 106.6
C16 C15 C14 . . 122.1(14)
C16 C15 H15A . . 106.8
C14 C15 H15A . . 106.8
C16 C15 H15B . . 106.8
C14 C15 H15B . . 106.8
H15A C15 H15B . . 106.6
C15 C16 H16A . . 109.5
C15 C16 H16B . . 109.5
H16A C16 H16B . . 109.5
C15 C16 H16C . . 109.5
H16A C16 H16C . . 109.5
H16B C16 H16C . . 109.5
C18 C17 P2 . . 112.6(11)
C18 C17 H17A . . 109.1
P2 C17 H17A . . 109.1
C18 C17 H17B . . 109.1
P2 C17 H17B . . 109.1
H17A C17 H17B . . 107.8
C17 C18 C19 . . 110.9(13)
C17 C18 H18A . . 109.5
C19 C18 H18A . . 109.5
C17 C18 H18B . . 109.5
C19 C18 H18B . . 109.5
H18A C18 H18B . . 108.0
C20 C19 C18 . . 109.3(16)
C20 C19 H19A . . 109.8
C18 C19 H19A . . 109.8
C20 C19 H19B . . 109.8
C18 C19 H19B . . 109.8
H19A C19 H19B . . 108.3
C19 C20 H20A . . 109.5
C19 C20 H20B . . 109.5
H20A C20 H20B . . 109.5
C19 C20 H20C . . 109.5
H20A C20 H20C . . 109.5
H20B C20 H20C . . 109.5
C22 C21 P3 . . 117.4(10)
C22 C21 H21A . . 107.9
P3 C21 H21A . . 107.9
C22 C21 H21B . . 107.9
P3 C21 H21B . . 107.9
H21A C21 H21B . . 107.2
C23 C22 C21 . . 113.7(11)
C23 C22 H22A . . 108.8
C21 C22 H22A . . 108.8
C23 C22 H22B . . 108.8
C21 C22 H22B . . 108.8
H22A C22 H22B . . 107.7
C24 C23 C22 . . 118.1(11)
C24 C23 H23A . . 107.8
C22 C23 H23A . . 107.8
C24 C23 H23B . . 107.8
C22 C23 H23B . . 107.8
H23A C23 H23B . . 107.1
C23 C24 H24A . . 109.5
C23 C24 H24B . . 109.5
H24A C24 H24B . . 109.5
C23 C24 H24C . . 109.5
H24A C24 H24C . . 109.5
H24B C24 H24C . . 109.5
C26 C25 P3 . . 120.8(16)
C26 C25 H25A . . 107.1
P3 C25 H25A . . 107.1
C26 C25 H25B . . 107.1
P3 C25 H25B . . 107.1
H25A C25 H25B . . 106.8
C25 C26 C27 . . 129.7(19)
C25 C26 H26A . . 104.9
C27 C26 H26A . . 104.9
C25 C26 H26B . . 104.9
C27 C26 H26B . . 104.9
H26A C26 H26B . . 105.8
C28 C27 C26 . . 135(3)
C28 C27 H27A . . 103.4
C26 C27 H27A . . 103.4
C28 C27 H27B . . 103.4
C26 C27 H27B . . 103.4
H27A C27 H27B . . 105.2
C27 C28 H28A . . 109.5
C27 C28 H28B . . 109.5
H28A C28 H28B . . 109.5
C27 C28 H28C . . 109.5
H28A C28 H28C . . 109.5
H28B C28 H28C . . 109.5

loop_
_geom_bond_atom_site_label_1
_geom_bond_atom_site_label_2
_geom_bond_site_symmetry_2
_geom_bond_distance
Th1 O9 . 2.290(9)
Th1 O13 . 2.302(8)
Th1 O5 3 2.313(7)
Th1 O5 . 2.314(7)
Th1 O6 . 2.398(10)
Th1 O1 3 2.433(7)
Th1 O1 . 2.433(7)
Th1 O10 . 2.438(10)
Tc1 O2 . 1.651(9)
Tc1 O3 . 1.663(9)
Tc1 O4 . 1.672(7)
Tc1 O1 . 1.710(7)
Tc2 O8 . 1.621(8)
Tc2 O8 3 1.621(8)
Tc2 O7 . 1.630(11)
Tc2 O6 . 1.752(10)
Tc3 O11 3 1.603(9)
Tc3 O11 . 1.603(9)
Tc3 O12 . 1.626(11)
Tc3 O10 . 1.705(10)
P1 O5 . 1.503(8)
P1 C9 . 1.712(12)
P1 C5 . 1.779(11)
P1 C1 . 1.785(12)
P2 O9 . 1.497(11)
P2 C13A . 1.737(15)
P2 C13A 3 1.737(15)
P2 C17 . 1.791(17)
P2 C13B . 1.827(18)
P2 C13B 3 1.827(18)
P3 O13 . 1.474(9)
P3 C21 . 1.778(14)
P3 C21 3 1.778(14)
P3 C25 3 1.793(15)
P3 C25 . 1.793(15)
C1 C2 . 1.436(13)
C1 H1A . 0.9700
C1 H1B . 0.9700
C2 C3 . 1.583(14)
C2 H2A . 0.9700
C2 H2B . 0.9700
C3 C4 . 1.465(15)
C3 H3A . 0.9700
C3 H3B . 0.9700
C4 H4A . 0.9600
C4 H4B . 0.9600
C4 H4C . 0.9600
C5 C6 . 1.486(13)
C5 H5A . 0.9700
C5 H5B . 0.9700
C6 C7 . 1.517(12)
C6 H6A . 0.9700
C6 H6B . 0.9700
C7 C8 . 1.483(16)
C7 H7A . 0.9700
C7 H7B . 0.9700
C8 H8A . 0.9600
C8 H8B . 0.9600
C8 H8C . 0.9600
C9 C10 . 1.516(14)
C9 H9A . 0.9700
C9 H9B . 0.9700
C10 C11 . 1.487(16)
C10 H10A . 0.9700
C10 H10B . 0.9700
C11 C12 . 1.452(17)
C11 H11A . 0.9700
C11 H11B . 0.9700
C12 H12A . 0.9600
C12 H12B . 0.9600
C12 H12C . 0.9600
C13A C14 . 1.457(16)
C13A H13A . 0.9700
C13A H13B . 0.9700
C13B C14 . 1.400(18)
C13B H13C . 0.9700
C13B H13D . 0.9700
C14 C15 . 1.497(14)
C14 H14A . 0.9700
C14 H14B . 0.9700
C15 C16 . 1.465(14)
C15 H15A . 0.9700
C15 H15B . 0.9700
C16 H16A . 0.9600
C16 H16B . 0.9600
C16 H16C . 0.9600
C17 C18 . 1.42(2)
C17 H17A . 0.9700
C17 H17B . 0.9700
C18 C19 . 1.55(2)
C18 H18A . 0.9700
C18 H18B . 0.9700
C19 C20 . 1.51(3)
C19 H19A . 0.9700
C19 H19B . 0.9700
C20 H20A . 0.9600
C20 H20B . 0.9600
C20 H20C . 0.9600
C21 C22 . 1.487(15)
C21 H21A . 0.9700
C21 H21B . 0.9700
C22 C23 . 1.477(17)
C22 H22A . 0.9700
C22 H22B . 0.9700
C23 C24 . 1.460(13)
C23 H23A . 0.9700
C23 H23B . 0.9700
C24 H24A . 0.9600
C24 H24B . 0.9600
C24 H24C . 0.9600
C25 C26 . 1.458(17)
C25 H25A . 0.9700
C25 H25B . 0.9700
C26 C27 . 1.503(17)
C26 H26A . 0.9700
C26 H26B . 0.9700
C27 C28 . 1.454(19)
C27 H27A . 0.9700
C27 H27B . 0.9700
C28 H28A . 0.9600
C28 H28B . 0.9600
C28 H28C . 0.9600

loop_
_geom_hbond_atom_site_label_D
_geom_hbond_atom_site_label_H
_geom_hbond_atom_site_label_A
_geom_hbond_site_symmetry_A
_geom_hbond_distance_DH
_geom_hbond_distance_HA
_geom_hbond_distance_DA
_geom_hbond_angle_DHA
C2 H2A O5 . 0.97 2.94 3.337(14) 105.6
C2 H2A O6 . 0.97 2.60 3.454(14) 147.4
C2 H2A O7 . 0.97 3.00 3.464(16) 110.4
C2 H2A O10 . 0.97 2.92 3.650(16) 133.3
C3 H3B O12 . 0.97 2.68 3.537(19) 147.3
C5 H5B O8 . 0.97 2.58 3.533(14) 167.1
C5 H5A O2 . 0.97 2.59 3.449(14) 147.6
C9 H9A O2 . 0.97 2.82 3.624(15) 141.3
C9 H9A O4 . 0.97 2.97 3.633(14) 126.9
C10 H10A O11 . 0.97 3.07 3.564(16) 113.3
C10 H10B O4 . 0.97 3.02 3.565(15) 116.9
C10 H10B O5 . 0.97 2.87 3.228(14) 102.7
C17 H17A O1 . 0.97 2.71 3.350(16) 124.0
C17 H17A O3 . 0.97 2.88 3.853(13) 176.7
C26 H26A O1 . 0.97 2.68 3.54(2) 147.7
C4 H4A O2 6 0.96 3.02 3.880(19) 149.4
C6 H6B O4 6 0.97 2.88 3.559(13) 127.7
C6 H6A O3 6 0.97 2.74 3.523(13) 138.1
C8 H8A O4 6 0.96 3.05 3.580(15) 115.9
C9 H9B O3 6 0.97 2.72 3.682(13) 172.9
C12 H12A O3 6 0.96 3.13 3.741(15) 122.7
C13A H13B O7 2_564 0.97 2.81 3.60(3) 138.8
C13A H13B O7 2_564 0.97 2.81 3.60(3) 138.8
C13B H13C O7 2_564 0.97 3.27 4.13(4) 148.7
C13A H13B O7 4_564 0.97 2.81 3.60(3) 138.8
C13A H13B O7 4_564 0.97 2.81 3.60(3) 138.8
C13A H13B O7 4_564 0.97 2.81 3.60(3) 138.8
C13B H13C O7 4_564 0.97 3.27 4.13(4) 148.7
C18 H18B O8 2_564 0.97 3.01 3.742(16) 132.9
C18 H18A O8 4_564 0.97 3.01 3.742(16) 132.9
C17 H17B O1 3 0.97 2.71 3.350(16) 124.0
C17 H17B O3 3 0.97 2.88 3.853(13) 176.7
C13A H13A O8 3 0.97 3.03 3.65(3) 122.8
C13B H13D O2 3 0.97 3.31 3.85(4) 117.2
C21 H21B O4 3 0.97 2.68 3.605(17) 160.7
C21 H21A O11 3 0.97 2.57 3.464(16) 153.4
C26 H26B O1 3 0.97 3.03 3.54(2) 114.2
C26 H26B O3 3 0.97 3.12 3.845(18) 132.7
C20 H20A O7 1_554 0.96 2.72 3.52(3) 141.6
C28 H28C O12 1_554 0.96 3.21 3.79(4) 120.2
C20 H20A O7 3_554 0.96 2.72 3.52(3) 141.6
C28 H28C O12 3_554 0.96 3.21 3.79(4) 120.2
C22 H22A O11 2_554 0.97 2.91 3.633(16) 132.0
C22 H22B O12 2_554 0.97 2.77 3.519(15) 135.0
C24 H24A O11 2_554 0.96 3.31 3.82(2) 115.1
C22 H22B O12 4_554 0.97 2.77 3.519(15) 135.0

loop_
_geom_torsion_atom_site_label_1
_geom_torsion_atom_site_label_2
_geom_torsion_atom_site_label_3
_geom_torsion_atom_site_label_4
_geom_torsion_site_symmetry_1
_geom_torsion
O2 Tc1 O1 Th1 . -59.5(9)
O3 Tc1 O1 Th1 . -179.0(7)
O4 Tc1 O1 Th1 . 61.4(9)
O9 Th1 O1 Tc1 . 118.2(8)
O13 Th1 O1 Tc1 . -93.0(8)
O5 Th1 O1 Tc1 3 -166.8(6)
O5 Th1 O1 Tc1 . 10.3(7)
O6 Th1 O1 Tc1 . 66.5(8)
O1 Th1 O1 Tc1 3 -168.8(6)
O10 Th1 O1 Tc1 . -38.0(9)
C9 P1 O5 Th1 . 160.9(14)
C5 P1 O5 Th1 . -81.2(16)
C1 P1 O5 Th1 . 45.5(17)
O9 Th1 O5 P1 . 87.3(16)
O13 Th1 O5 P1 . -136.4(15)
O5 Th1 O5 P1 3 -28.7(19)
O6 Th1 O5 P1 . 18.8(15)
O1 Th1 O5 P1 3 155.3(13)
O1 Th1 O5 P1 . 153.3(16)
O10 Th1 O5 P1 . -65.0(15)
O8 Tc2 O6 Th1 . -60.6(5)
O8 Tc2 O6 Th1 3 60.6(5)
O7 Tc2 O6 Th1 . 180.000(3)
O9 Th1 O6 Tc2 . 0.0000(10)
O13 Th1 O6 Tc2 . 180.0
O5 Th1 O6 Tc2 3 -105.55(19)
O5 Th1 O6 Tc2 . 105.55(19)
O1 Th1 O6 Tc2 3 -51.2(3)
O1 Th1 O6 Tc2 . 51.2(3)
O10 Th1 O6 Tc2 . 180.000(2)
C13A P2 O9 Th1 . 137.9(9)
C13A P2 O9 Th1 3 -137.9(9)
C17 P2 O9 Th1 . 0.000(4)
C13B P2 O9 Th1 . 95.2(12)
C13B P2 O9 Th1 3 -95.2(12)
O13 Th1 O9 P2 . 0.000(3)
O5 Th1 O9 P2 3 -109.1(2)
O5 Th1 O9 P2 . 109.1(2)
O6 Th1 O9 P2 . 180.000(3)
O1 Th1 O9 P2 3 -43.1(2)
O1 Th1 O9 P2 . 43.1(2)
O10 Th1 O9 P2 . 180.000(2)
O11 Tc3 O10 Th1 3 -58.4(5)
O11 Tc3 O10 Th1 . 58.4(5)
O12 Tc3 O10 Th1 . 180.000(2)
O9 Th1 O10 Tc3 . 180.0
O13 Th1 O10 Tc3 . 0.0000(10)
O5 Th1 O10 Tc3 3 102.43(19)
O5 Th1 O10 Tc3 . -102.43(19)
O6 Th1 O10 Tc3 . 180.000(2)
O1 Th1 O10 Tc3 3 54.7(3)
O1 Th1 O10 Tc3 . -54.7(3)
C21 P3 O13 Th1 . -118.8(5)
C21 P3 O13 Th1 3 118.8(5)
C25 P3 O13 Th1 3 -20.3(8)
C25 P3 O13 Th1 . 20.3(8)
O9 Th1 O13 P3 . 0.000(5)
O5 Th1 O13 P3 3 110.3(2)
O5 Th1 O13 P3 . -110.3(2)
O6 Th1 O13 P3 . 180.000(4)
O1 Th1 O13 P3 3 42.4(2)
O1 Th1 O13 P3 . -42.4(2)
O10 Th1 O13 P3 . 180.000(5)
O5 P1 C1 C2 . -63.2(11)
C9 P1 C1 C2 . 176.1(10)
C5 P1 C1 C2 . 61.1(12)
P1 C1 C2 C3 . 172.7(10)
C1 C2 C3 C4 . 64.5(18)
O5 P1 C5 C6 . -179.0(8)
C9 P1 C5 C6 . -58.8(10)
C1 P1 C5 C6 . 52.5(10)
P1 C5 C6 C7 . 179.9(8)
C5 C6 C7 C8 . -179.0(11)
O5 P1 C9 C10 . -58.4(10)
C5 P1 C9 C10 . -176.4(9)
C1 P1 C9 C10 . 65.2(10)
P1 C9 C10 C11 . 178.6(9)
C9 C10 C11 C12 . 69.2(15)
O9 P2 C13A C14 . -55(2)
C13A P2 C13A C14 3 -164.1(13)
C17 P2 C13A C14 . 79(2)
C13B P2 C13A C14 . 50.7(16)
C13B P2 C13A C14 3 173.8(19)
O9 P2 C13B C14 . 41(3)
C13A P2 C13B C14 . -52.4(17)
C13A P2 C13B C14 3 -88(2)
C17 P2 C13B C14 . 152(3)
C13B P2 C13B C14 3 -127.9(18)
P2 C13B C14 C13A . 51.7(16)
P2 C13B C14 C15 . 154.5(19)
P2 C13A C14 C13B . -56.9(18)
P2 C13A C14 C15 . -171.3(16)
C13B C14 C15 C16 . -29(4)
C13A C14 C15 C16 . 32(3)
O9 P2 C17 C18 . 180.000(2)
C13A P2 C17 C18 . 45.6(8)
C13A P2 C17 C18 3 -45.6(8)
C13B P2 C17 C18 . 62.8(12)
C13B P2 C17 C18 3 -62.8(12)
P2 C17 C18 C19 . 180.000(2)
C17 C18 C19 C20 . 180.000(2)
O13 P3 C21 C22 . 172.6(11)
C21 P3 C21 C22 3 -70.2(15)
C25 P3 C21 C22 3 58.5(14)
C25 P3 C21 C22 . 39.5(16)
P3 C21 C22 C23 . -177.6(12)
C21 C22 C23 C24 . 178.7(15)
O13 P3 C25 C26 . -51(2)
C21 P3 C25 C26 . 79(2)
C21 P3 C25 C26 3 -159.6(19)
C25 P3 C25 C26 3 47(2)
P3 C25 C26 C27 . -159.5(13)
C25 C26 C27 C28 . -4(5)
